data_4133224
loop_
_publ_author_name
'Chu, Jiaxiang'
'Carroll, Timothy G.'
'Wu, Guang'
'Telser, Joshua'
'Dobrovetsky, Roman'
'M\'enard, Gabriel'

_publ_section_title
;
 Probing Hydrogen Atom Transfer at a Phosphorus(V) Oxide Bond Using a
 &quot;Bulky Hydrogen Atom&quot; Surrogate: Analogies to PCET.
;
_journal_issue 45
_journal_name_full 'Journal of the American Chemical Society'
_journal_page_first 15375
_journal_page_last 15383
_journal_paper_doi 10.1021/jacs.8b09063
_journal_volume 140
_journal_year 2018
_chemical_formula_sum 'C51 H49 N O P Si V'
_chemical_formula_weight 843.94
_space_group_crystal_system triclinic
_space_group_IT_number 2
_space_group_name_Hall '-P 1'
_space_group_name_H-M_alt 'P -1'
_atom_sites_solution_hydrogens geom
_audit_creation_method SHELXL-2014/7
_cell_angle_alpha 91.307(18)
_cell_angle_beta 101.044(18)
_cell_angle_gamma 92.562(17)
_cell_formula_units_Z 2
_cell_length_a 10.070(8)
_cell_length_b 11.163(9)
_cell_length_c 20.610(18)
_cell_measurement_reflns_used 898
_cell_measurement_temperature 113(2)
_cell_measurement_theta_max 19.7
_cell_measurement_theta_min 2.59
_cell_volume 2270(3)
_computing_structure_refinement 'SHELXL-2014/7 (Sheldrick, 2014)'
_diffrn_ambient_temperature 113(2)
_diffrn_measured_fraction_theta_full 0.997
_diffrn_measured_fraction_theta_max 0.976
_diffrn_measurement_device_type 'bruker kappa apex II'
_diffrn_radiation_type MoK\a
_diffrn_radiation_wavelength 0.71073
_diffrn_reflns_av_R_equivalents 0.0844
_diffrn_reflns_av_unetI/netI 0.1665
_diffrn_reflns_Laue_measured_fraction_full 0.997
_diffrn_reflns_Laue_measured_fraction_max 0.976
_diffrn_reflns_limit_h_max 12
_diffrn_reflns_limit_h_min -12
_diffrn_reflns_limit_k_max 13
_diffrn_reflns_limit_k_min -13
_diffrn_reflns_limit_l_max 24
_diffrn_reflns_limit_l_min -21
_diffrn_reflns_number 14945
_diffrn_reflns_point_group_measured_fraction_full 0.997
_diffrn_reflns_point_group_measured_fraction_max 0.976
_diffrn_reflns_theta_full 25.242
_diffrn_reflns_theta_max 25.608
_diffrn_reflns_theta_min 1.007
_exptl_absorpt_coefficient_mu 0.321
_exptl_absorpt_correction_T_max 0.745349
_exptl_absorpt_correction_T_min 0.593313
_exptl_absorpt_correction_type multi-scan
_exptl_absorpt_process_details sadabs
_exptl_crystal_colour brown
_exptl_crystal_density_diffrn 1.234
_exptl_crystal_description plate
_exptl_crystal_F_000 886
_exptl_crystal_size_max 0.200
_exptl_crystal_size_mid 0.100
_exptl_crystal_size_min 0.050
_refine_diff_density_max 0.593
_refine_diff_density_min -0.643
_refine_diff_density_rms 0.087
_refine_ls_extinction_method none
_refine_ls_goodness_of_fit_ref 0.952
_refine_ls_hydrogen_treatment constr
_refine_ls_matrix_type full
_refine_ls_number_parameters 566
_refine_ls_number_reflns 8370
_refine_ls_number_restraints 72
_refine_ls_restrained_S_all 0.951
_refine_ls_R_factor_all 0.1703
_refine_ls_R_factor_gt 0.0728
_refine_ls_shift/su_max 0.001
_refine_ls_shift/su_mean 0.000
_refine_ls_structure_factor_coef Fsqd
_refine_ls_weighting_details 'w=1/[\s^2^(Fo^2^)+(0.0921P)^2^] where P=(Fo^2^+2Fc^2^)/3'
_refine_ls_weighting_scheme calc
_refine_ls_wR_factor_gt 0.1591
_refine_ls_wR_factor_ref 0.2030
_reflns_Friedel_coverage 0.000
_reflns_number_gt 4101
_reflns_number_total 8370
_reflns_threshold_expression 'I > 2\s(I)'
_cod_data_source_file ja8b09063_si_009.cif
_cod_data_source_block final_a
_cod_original_formula_sum 'C51 H49 N1 O P Si V'
_cod_database_code 4133224
_shelx_shelxl_version_number 2014/7
_shelx_space_group_comment
;
The symmetry employed for this shelxl refinement is uniquely defined
by the following loop, which should always be used as a source of
symmetry information in preference to the above space-group names.
They are only intended as comments.
;
_shelx_estimated_absorpt_t_min 0.939
_shelx_estimated_absorpt_t_max 0.984

loop_
_space_group_symop_operation_xyz
'x, y, z'
'-x, -y, -z'

loop_
_atom_site_label
_atom_site_type_symbol
_atom_site_fract_x
_atom_site_fract_y
_atom_site_fract_z
_atom_site_U_iso_or_equiv
_atom_site_adp_type
_atom_site_occupancy
_atom_site_site_symmetry_order
_atom_site_calc_flag
_atom_site_refinement_flags_posn
_atom_site_refinement_flags_adp
_atom_site_refinement_flags_occupancy
_atom_site_disorder_assembly
_atom_site_disorder_group
C43 C 0.6657(8) 0.6191(7) 0.1805(4) 0.0228(19) Uani 0.715(2) 1 d D . P A 1
C44 C 0.7832(7) 0.6077(7) 0.1586(4) 0.0345(18) Uani 0.715(2) 1 d D . P A 1
H44 H 0.8366 0.5407 0.1703 0.041 Uiso 0.715(2) 1 calc R U P A 1
C45 C 0.8245(8) 0.6944(8) 0.1191(4) 0.049(2) Uani 0.715(2) 1 d D . P A 1
H45 H 0.9085 0.6879 0.1051 0.059 Uiso 0.715(2) 1 calc R U P A 1
C46 C 0.7468(8) 0.7898(7) 0.0998(4) 0.039(2) Uani 0.715(2) 1 d D . P A 1
H46 H 0.7770 0.8477 0.0721 0.047 Uiso 0.715(2) 1 calc R U P A 1
C47 C 0.6261(8) 0.8025(7) 0.1198(5) 0.040(2) Uani 0.715(2) 1 d D . P A 1
H47 H 0.5713 0.8677 0.1058 0.049 Uiso 0.715(2) 1 calc R U P A 1
C48 C 0.5854(7) 0.7160(7) 0.1619(4) 0.0359(19) Uani 0.715(2) 1 d D . P A 1
H48 H 0.5034 0.7238 0.1777 0.043 Uiso 0.715(2) 1 calc R U P A 1
C49 C 0.4093(8) 0.4353(7) 0.0666(4) 0.046(2) Uani 0.715(2) 1 d D . P A 1
H49A H 0.4512 0.5110 0.0555 0.068 Uiso 0.715(2) 1 calc R U P A 1
H49B H 0.3420 0.4041 0.0285 0.068 Uiso 0.715(2) 1 calc R U P A 1
H49C H 0.4791 0.3769 0.0783 0.068 Uiso 0.715(2) 1 calc R U P A 1
C50 C 0.2192(9) 0.5942(7) 0.1250(4) 0.048(3) Uani 0.715(2) 1 d D . P A 1
H50A H 0.1998 0.6214 0.1676 0.072 Uiso 0.715(2) 1 calc R U P A 1
H50B H 0.1339 0.5723 0.0944 0.072 Uiso 0.715(2) 1 calc R U P A 1
H50C H 0.2678 0.6590 0.1065 0.072 Uiso 0.715(2) 1 calc R U P A 1
C51 C 0.2283(7) 0.3287(6) 0.1560(4) 0.0405(19) Uani 0.715(2) 1 d D . P A 1
H51A H 0.2861 0.2599 0.1610 0.061 Uiso 0.715(2) 1 calc R U P A 1
H51B H 0.1506 0.3115 0.1199 0.061 Uiso 0.715(2) 1 calc R U P A 1
H51C H 0.1960 0.3437 0.1972 0.061 Uiso 0.715(2) 1 calc R U P A 1
Si1 Si 0.3257(2) 0.4612(2) 0.13723(11) 0.0311(5) Uani 0.715(2) 1 d D . P A 1
O1 O 0.4427(5) 0.4962(5) 0.2062(3) 0.0273(14) Uani 0.715(2) 1 d D . P A 1
C43B C 0.4307(12) 0.5232(16) 0.1879(10) 0.0228(19) Uani 0.285(2) 1 d D . P A 2
C44B C 0.3617(13) 0.6256(12) 0.1804(8) 0.0345(18) Uani 0.285(2) 1 d D . P A 2
H44B H 0.4058 0.6999 0.1975 0.041 Uiso 0.285(2) 1 calc R U P A 2
C45B C 0.2287(15) 0.6222(14) 0.1481(11) 0.049(2) Uani 0.285(2) 1 d D . P A 2
H45B H 0.1820 0.6945 0.1437 0.059 Uiso 0.285(2) 1 calc R U P A 2
C46B C 0.1617(13) 0.5169(15) 0.1223(9) 0.039(2) Uani 0.285(2) 1 d D . P A 2
H46B H 0.0707 0.5177 0.0991 0.047 Uiso 0.285(2) 1 calc R U P A 2
C47B C 0.2253(15) 0.4109(13) 0.1297(10) 0.040(2) Uani 0.285(2) 1 d D . P A 2
H47B H 0.1785 0.3373 0.1134 0.049 Uiso 0.285(2) 1 calc R U P A 2
C48B C 0.3631(14) 0.4140(13) 0.1622(10) 0.0359(19) Uani 0.285(2) 1 d D . P A 2
H48B H 0.4101 0.3418 0.1667 0.043 Uiso 0.285(2) 1 calc R U P A 2
C50B C 0.666(2) 0.8304(11) 0.1184(10) 0.048(3) Uani 0.285(2) 1 d D . P A 2
H501 H 0.6816 0.8565 0.0752 0.072 Uiso 0.285(2) 1 calc R U P A 2
H502 H 0.7218 0.8815 0.1534 0.072 Uiso 0.285(2) 1 calc R U P A 2
H503 H 0.5702 0.8368 0.1204 0.072 Uiso 0.285(2) 1 calc R U P A 2
C49B C 0.8958(10) 0.6572(17) 0.1406(8) 0.046(2) Uani 0.285(2) 1 d D . P A 2
H491 H 0.9431 0.7175 0.1732 0.068 Uiso 0.285(2) 1 calc R U P A 2
H492 H 0.9246 0.6685 0.0983 0.068 Uiso 0.285(2) 1 calc R U P A 2
H493 H 0.9177 0.5768 0.1562 0.068 Uiso 0.285(2) 1 calc R U P A 2
C51B C 0.6158(14) 0.5721(14) 0.0647(7) 0.0405(19) Uani 0.285(2) 1 d D . P A 2
H511 H 0.6641 0.5666 0.0278 0.061 Uiso 0.285(2) 1 calc R U P A 2
H512 H 0.5262 0.6032 0.0490 0.061 Uiso 0.285(2) 1 calc R U P A 2
H513 H 0.6054 0.4923 0.0825 0.061 Uiso 0.285(2) 1 calc R U P A 2
Si1B Si 0.7124(5) 0.6733(5) 0.1296(3) 0.0311(5) Uani 0.285(2) 1 d D . P A 2
O1B O 0.6608(15) 0.6317(10) 0.2011(6) 0.0273(14) Uani 0.285(2) 1 d D . P A 2
C1 C 0.8090(4) 0.2321(4) 0.3959(2) 0.0259(12) Uani 1 1 d D . . . .
C2 C 0.7202(4) 0.2883(4) 0.4292(2) 0.0296(13) Uani 1 1 d D . . . .
H2 H 0.6763 0.3573 0.4115 0.036 Uiso 1 1 calc R U . . .
C3 C 0.6953(5) 0.2437(4) 0.4887(2) 0.0347(14) Uani 1 1 d D . . . .
H3 H 0.6353 0.2824 0.5118 0.042 Uiso 1 1 calc R U . . .
C4 C 0.7589(5) 0.1425(5) 0.5138(2) 0.0428(16) Uani 1 1 d D . . . .
H4 H 0.7444 0.1131 0.5549 0.051 Uiso 1 1 calc R U . . .
C5 C 0.8433(5) 0.0841(5) 0.4796(3) 0.0446(17) Uani 1 1 d D . . . .
H5 H 0.8833 0.0127 0.4962 0.054 Uiso 1 1 calc R U . . .
C6 C 0.8702(5) 0.1295(5) 0.4206(2) 0.0370(15) Uani 1 1 d D . . . .
H6 H 0.9301 0.0904 0.3976 0.044 Uiso 1 1 calc R U . . .
C7 C 0.9500(5) 0.3654(5) 0.3459(2) 0.0248(12) Uani 1 1 d . . . . .
C8 C 1.0128(5) 0.4100(5) 0.4087(3) 0.0306(13) Uani 1 1 d . . . . .
H8 H 0.9861 0.3775 0.4467 0.037 Uiso 1 1 calc R U . . .
C9 C 1.1124(5) 0.4999(5) 0.4164(3) 0.0369(14) Uani 1 1 d . . . . .
H9 H 1.1520 0.5305 0.4595 0.044 Uiso 1 1 calc R U . . .
C10 C 1.1558(5) 0.5463(5) 0.3619(3) 0.0376(14) Uani 1 1 d . . . . .
H10 H 1.2230 0.6102 0.3673 0.045 Uiso 1 1 calc R U . . .
C11 C 1.1007(5) 0.4991(5) 0.3000(3) 0.0391(15) Uani 1 1 d . . . . .
H11 H 1.1323 0.5292 0.2626 0.047 Uiso 1 1 calc R U . . .
C12 C 0.9993(5) 0.4081(5) 0.2910(3) 0.0301(13) Uani 1 1 d . . . . .
H12 H 0.9637 0.3749 0.2480 0.036 Uiso 1 1 calc R U . . .
C13 C 0.5035(5) 0.1410(5) 0.3076(3) 0.0273(13) Uani 1 1 d . . . . .
C14 C 0.5322(5) 0.0481(5) 0.3512(3) 0.0317(13) Uani 1 1 d . . . . .
H14 H 0.5932 -0.0107 0.3434 0.038 Uiso 1 1 calc R U . . .
C15 C 0.4715(5) 0.0413(5) 0.4063(3) 0.0338(14) Uani 1 1 d . . . . .
H15 H 0.4926 -0.0212 0.4365 0.041 Uiso 1 1 calc R U . . .
C16 C 0.3807(5) 0.1249(5) 0.4173(3) 0.0339(14) Uani 1 1 d . . . . .
H16 H 0.3389 0.1192 0.4548 0.041 Uiso 1 1 calc R U . . .
C17 C 0.3504(5) 0.2168(5) 0.3739(3) 0.0335(14) Uani 1 1 d . . . . .
H17 H 0.2880 0.2743 0.3817 0.040 Uiso 1 1 calc R U . . .
C18 C 0.4113(5) 0.2253(5) 0.3187(3) 0.0300(13) Uani 1 1 d . . . . .
H18 H 0.3901 0.2882 0.2887 0.036 Uiso 1 1 calc R U . . .
C19 C 0.4873(5) 0.0984(5) 0.1904(2) 0.0244(12) Uani 1 1 d . . . . .
C20 C 0.3777(5) 0.0171(5) 0.1890(3) 0.0309(13) Uani 1 1 d . . . . .
H20 H 0.3517 -0.0049 0.2292 0.037 Uiso 1 1 calc R U . . .
C21 C 0.3064(5) -0.0315(5) 0.1298(3) 0.0371(14) Uani 1 1 d . . . . .
H21 H 0.2330 -0.0877 0.1303 0.045 Uiso 1 1 calc R U . . .
C22 C 0.3384(5) -0.0012(5) 0.0696(3) 0.0337(14) Uani 1 1 d . . . . .
H22 H 0.2880 -0.0348 0.0291 0.040 Uiso 1 1 calc R U . . .
C23 C 0.4462(5) 0.0796(5) 0.0709(3) 0.0307(13) Uani 1 1 d . . . . .
H23 H 0.4708 0.1019 0.0304 0.037 Uiso 1 1 calc R U . . .
C24 C 0.5195(5) 0.1291(5) 0.1297(3) 0.0287(13) Uani 1 1 d . . . . .
H24 H 0.5931 0.1850 0.1288 0.034 Uiso 1 1 calc R U . . .
C25 C 0.9015(5) 0.0665(5) 0.2406(3) 0.0273(12) Uani 1 1 d . . . . .
C26 C 0.8228(5) -0.0298(5) 0.2532(3) 0.0399(15) Uani 1 1 d . . . . .
H26 H 0.7284 -0.0331 0.2354 0.048 Uiso 1 1 calc R U . . .
C27 C 0.8767(6) -0.1218(6) 0.2910(3) 0.0532(19) Uani 1 1 d . . . . .
H27 H 0.8195 -0.1868 0.3000 0.064 Uiso 1 1 calc R U . . .
C28 C 1.0166(6) -0.1198(6) 0.3163(3) 0.0464(16) Uani 1 1 d . . . . .
H28 H 1.0554 -0.1841 0.3415 0.056 Uiso 1 1 calc R U . . .
C29 C 1.0960(5) -0.0232(5) 0.3040(3) 0.0400(15) Uani 1 1 d . . . . .
H29 H 1.1906 -0.0204 0.3213 0.048 Uiso 1 1 calc R U . . .
C30 C 1.0408(5) 0.0700(5) 0.2668(3) 0.0315(13) Uani 1 1 d . . . . .
H30 H 1.0972 0.1365 0.2590 0.038 Uiso 1 1 calc R U . . .
C31 C 0.8772(4) 0.1852(5) 0.1419(2) 0.0237(12) Uani 1 1 d . . . . .
C32 C 0.8301(5) 0.2855(5) 0.1068(3) 0.0321(13) Uani 1 1 d . . . . .
H32 H 0.7758 0.3392 0.1253 0.039 Uiso 1 1 calc R U . . .
C33 C 0.8619(5) 0.3080(5) 0.0448(3) 0.0365(14) Uani 1 1 d . . . . .
H33 H 0.8279 0.3758 0.0212 0.044 Uiso 1 1 calc R U . . .
C34 C 0.9427(5) 0.2315(6) 0.0179(3) 0.0398(15) Uani 1 1 d . . . . .
H34 H 0.9655 0.2471 -0.0238 0.048 Uiso 1 1 calc R U . . .
C35 C 0.9899(5) 0.1324(6) 0.0522(3) 0.0399(15) Uani 1 1 d . . . . .
H35 H 1.0455 0.0798 0.0338 0.048 Uiso 1 1 calc R U . . .
C36 C 0.9572(5) 0.1086(5) 0.1134(3) 0.0314(13) Uani 1 1 d . . . . .
H36 H 0.9898 0.0394 0.1359 0.038 Uiso 1 1 calc R U . . .
C37 C 0.6198(5) 0.5588(5) 0.3131(3) 0.0305(13) Uani 1 1 d . . . . .
C38 C 0.5118(6) 0.5451(6) 0.3463(3) 0.0465(16) Uani 1 1 d . . . . .
H38 H 0.4260 0.5144 0.3230 0.056 Uiso 1 1 calc R U . . .
C39 C 0.5293(7) 0.5764(6) 0.4144(3) 0.0576(19) Uani 1 1 d . . . . .
H39 H 0.4561 0.5662 0.4370 0.069 Uiso 1 1 calc R U . . .
C40 C 0.6548(7) 0.6223(7) 0.4475(3) 0.062(2) Uani 1 1 d . . . . .
H40 H 0.6669 0.6461 0.4929 0.074 Uiso 1 1 calc R U . . .
C41 C 0.7634(6) 0.6336(5) 0.4148(3) 0.0466(16) Uani 1 1 d . . . . .
H41 H 0.8489 0.6657 0.4378 0.056 Uiso 1 1 calc R U . . .
C42 C 0.7470(5) 0.5978(5) 0.3482(3) 0.0335(13) Uani 1 1 d . . . . .
H42 H 0.8228 0.6002 0.3269 0.040 Uiso 1 1 calc R U . . .
N4 N 0.8389(4) 0.2814(4) 0.3360(2) 0.0281(10) Uani 1 1 d . . . . .
N2 N 0.5645(4) 0.1496(4) 0.2499(2) 0.0269(7) Uani 1 1 d . . . . .
N3 N 0.8400(4) 0.1650(4) 0.2041(2) 0.0269(7) Uani 1 1 d . . . . .
N1 N 0.6735(4) 0.3889(4) 0.2181(2) 0.0277(10) Uani 1 1 d . . . . .
P1 P 0.60212(12) 0.50853(13) 0.22804(7) 0.0277(4) Uani 1 1 d D . . . .
V1 V 0.72575(8) 0.24876(8) 0.25147(4) 0.0259(3) Uani 1 1 d . . . . .

loop_
_atom_site_aniso_label
_atom_site_aniso_U_11
_atom_site_aniso_U_22
_atom_site_aniso_U_33
_atom_site_aniso_U_23
_atom_site_aniso_U_13
_atom_site_aniso_U_12
C43 0.026(4) 0.031(5) 0.012(5) 0.003(3) 0.007(3) -0.002(3)
C44 0.035(4) 0.034(4) 0.029(5) -0.004(4) -0.006(3) -0.002(3)
C45 0.042(5) 0.056(6) 0.055(6) 0.020(5) 0.016(4) 0.009(4)
C46 0.045(4) 0.042(5) 0.024(5) 0.007(4) -0.006(3) -0.011(4)
C47 0.040(5) 0.028(5) 0.045(6) -0.004(4) -0.009(4) -0.009(4)
C48 0.035(4) 0.032(5) 0.036(5) -0.007(4) 0.001(3) -0.012(3)
C49 0.052(5) 0.063(6) 0.021(5) 0.001(4) 0.009(4) -0.006(4)
C50 0.053(5) 0.059(7) 0.030(6) 0.011(5) 0.000(4) 0.009(5)
C51 0.039(4) 0.045(5) 0.033(5) -0.009(4) -0.001(3) -0.007(4)
Si1 0.0318(11) 0.0410(13) 0.0189(12) -0.0002(10) 0.0022(9) -0.0021(10)
O1 0.025(3) 0.035(3) 0.022(4) -0.003(2) 0.006(2) -0.006(2)
C43B 0.026(4) 0.031(5) 0.012(5) 0.003(3) 0.007(3) -0.002(3)
C44B 0.035(4) 0.034(4) 0.029(5) -0.004(4) -0.006(3) -0.002(3)
C45B 0.042(5) 0.056(6) 0.055(6) 0.020(5) 0.016(4) 0.009(4)
C46B 0.045(4) 0.042(5) 0.024(5) 0.007(4) -0.006(3) -0.011(4)
C47B 0.040(5) 0.028(5) 0.045(6) -0.004(4) -0.009(4) -0.009(4)
C48B 0.035(4) 0.032(5) 0.036(5) -0.007(4) 0.001(3) -0.012(3)
C50B 0.053(5) 0.059(7) 0.030(6) 0.011(5) 0.000(4) 0.009(5)
C49B 0.052(5) 0.063(6) 0.021(5) 0.001(4) 0.009(4) -0.006(4)
C51B 0.039(4) 0.045(5) 0.033(5) -0.009(4) -0.001(3) -0.007(4)
Si1B 0.0318(11) 0.0410(13) 0.0189(12) -0.0002(10) 0.0022(9) -0.0021(10)
O1B 0.025(3) 0.035(3) 0.022(4) -0.003(2) 0.006(2) -0.006(2)
C1 0.023(2) 0.037(3) 0.014(3) -0.001(3) -0.001(2) -0.014(2)
C2 0.032(3) 0.033(3) 0.022(3) -0.002(3) 0.001(2) -0.010(2)
C3 0.041(3) 0.045(4) 0.016(3) -0.011(3) 0.005(2) -0.019(3)
C4 0.031(3) 0.073(5) 0.019(3) 0.009(3) -0.002(2) -0.022(3)
C5 0.027(3) 0.056(4) 0.049(4) 0.025(4) 0.002(3) -0.003(3)
C6 0.028(3) 0.049(4) 0.034(4) 0.010(3) 0.008(2) -0.006(3)
C7 0.028(3) 0.030(3) 0.015(3) -0.008(2) 0.001(2) -0.004(2)
C8 0.032(3) 0.041(3) 0.017(3) -0.005(3) 0.004(2) -0.013(3)
C9 0.043(3) 0.045(4) 0.020(3) -0.012(3) 0.006(3) -0.017(3)
C10 0.036(3) 0.043(4) 0.031(4) -0.012(3) 0.006(3) -0.015(3)
C11 0.043(3) 0.050(4) 0.023(4) -0.004(3) 0.009(3) -0.020(3)
C12 0.037(3) 0.041(4) 0.009(3) -0.009(2) 0.000(2) -0.014(3)
C13 0.025(3) 0.033(3) 0.021(3) -0.004(3) 0.004(2) -0.015(2)
C14 0.024(3) 0.038(4) 0.029(4) -0.003(3) 0.000(2) -0.012(2)
C15 0.029(3) 0.047(4) 0.022(3) 0.005(3) -0.001(2) -0.012(3)
C16 0.033(3) 0.051(4) 0.017(3) -0.003(3) 0.007(2) -0.015(3)
C17 0.033(3) 0.037(4) 0.030(4) -0.011(3) 0.009(3) -0.009(3)
C18 0.030(3) 0.033(3) 0.024(3) 0.002(3) 0.000(2) -0.009(2)
C19 0.026(2) 0.030(3) 0.015(3) -0.004(2) -0.001(2) -0.002(2)
C20 0.031(3) 0.041(3) 0.018(3) -0.009(3) 0.000(2) -0.010(2)
C21 0.036(3) 0.040(4) 0.030(4) -0.011(3) -0.001(3) -0.009(3)
C22 0.031(3) 0.041(4) 0.022(3) -0.014(3) -0.008(2) -0.003(3)
C23 0.035(3) 0.041(3) 0.012(3) -0.006(3) -0.005(2) 0.002(3)
C24 0.028(3) 0.035(3) 0.022(3) 0.000(3) 0.002(2) -0.002(2)
C25 0.036(3) 0.027(3) 0.019(3) -0.002(2) 0.006(2) -0.002(2)
C26 0.029(3) 0.030(3) 0.058(5) 0.005(3) 0.002(3) -0.005(3)
C27 0.052(4) 0.035(4) 0.068(5) 0.011(4) 0.002(3) -0.012(3)
C28 0.051(4) 0.037(4) 0.045(4) 0.005(3) -0.005(3) 0.001(3)
C29 0.033(3) 0.050(4) 0.033(4) -0.001(3) -0.003(3) -0.003(3)
C30 0.026(3) 0.041(4) 0.024(3) -0.002(3) 0.000(2) -0.007(2)
C31 0.021(2) 0.032(3) 0.016(3) -0.006(2) 0.002(2) -0.008(2)
C32 0.032(3) 0.044(4) 0.021(3) -0.002(3) 0.007(2) -0.002(3)
C33 0.037(3) 0.054(4) 0.017(3) 0.003(3) 0.003(2) -0.010(3)
C34 0.036(3) 0.068(5) 0.015(3) -0.001(3) 0.004(2) -0.003(3)
C35 0.038(3) 0.059(4) 0.022(4) -0.012(3) 0.008(3) -0.002(3)
C36 0.031(3) 0.038(3) 0.024(3) -0.002(3) 0.001(2) -0.003(2)
C37 0.030(3) 0.033(3) 0.026(3) 0.000(3) -0.001(2) 0.001(2)
C38 0.051(4) 0.063(5) 0.022(4) -0.012(3) -0.001(3) 0.004(3)
C39 0.062(4) 0.076(5) 0.034(4) -0.012(4) 0.008(3) 0.012(4)
C40 0.075(5) 0.078(5) 0.026(4) -0.016(4) -0.007(4) 0.014(4)
C41 0.058(4) 0.040(4) 0.032(4) -0.010(3) -0.015(3) -0.003(3)
C42 0.047(3) 0.031(3) 0.019(3) -0.001(3) -0.003(3) -0.004(3)
N4 0.028(2) 0.037(3) 0.016(3) -0.004(2) 0.0010(18) -0.014(2)
N2 0.0295(15) 0.039(2) 0.0089(17) -0.0032(14) -0.0013(13) -0.0094(14)
N3 0.0295(15) 0.039(2) 0.0089(17) -0.0032(14) -0.0013(13) -0.0094(14)
N1 0.030(2) 0.037(3) 0.013(2) -0.008(2) -0.0016(18) -0.008(2)
P1 0.0260(7) 0.0399(9) 0.0148(8) -0.0033(7) 0.0003(6) -0.0068(6)
V1 0.0254(4) 0.0371(6) 0.0126(5) -0.0048(4) 0.0003(4) -0.0094(4)

loop_
_atom_type_symbol
_atom_type_description
_atom_type_scat_dispersion_real
_atom_type_scat_dispersion_imag
_atom_type_scat_source
C C 0.0033 0.0016 'International Tables Vol C Tables 4.2.6.8 and 6.1.1.4'
N N 0.0061 0.0033 'International Tables Vol C Tables 4.2.6.8 and 6.1.1.4'
O O 0.0106 0.0060 'International Tables Vol C Tables 4.2.6.8 and 6.1.1.4'
Si Si 0.0817 0.0704 'International Tables Vol C Tables 4.2.6.8 and 6.1.1.4'
P P 0.1023 0.0942 'International Tables Vol C Tables 4.2.6.8 and 6.1.1.4'
V V 0.3005 0.5294 'International Tables Vol C Tables 4.2.6.8 and 6.1.1.4'
H H 0.0000 0.0000 'International Tables Vol C Tables 4.2.6.8 and 6.1.1.4'

loop_
_geom_angle_atom_site_label_1
_geom_angle_atom_site_label_2
_geom_angle_atom_site_label_3
_geom_angle
C44 C43 C48 120.4(7)
C44 C43 P1 122.0(7)
C48 C43 P1 117.4(5)
C45 C44 C43 119.4(8)
C45 C44 H44 120.3
C43 C44 H44 120.3
C46 C45 C44 121.3(7)
C46 C45 H45 119.4
C44 C45 H45 119.4
C45 C46 C47 120.8(8)
C45 C46 H46 119.6
C47 C46 H46 119.6
C46 C47 C48 118.2(8)
C46 C47 H47 120.9
C48 C47 H47 120.9
C43 C48 C47 120.0(7)
C43 C48 H48 120.0
C47 C48 H48 120.0
Si1 C49 H49A 109.5
Si1 C49 H49B 109.5
H49A C49 H49B 109.5
Si1 C49 H49C 109.5
H49A C49 H49C 109.5
H49B C49 H49C 109.5
Si1 C50 H50A 109.5
Si1 C50 H50B 109.5
H50A C50 H50B 109.5
Si1 C50 H50C 109.5
H50A C50 H50C 109.5
H50B C50 H50C 109.5
Si1 C51 H51A 109.5
Si1 C51 H51B 109.5
H51A C51 H51B 109.5
Si1 C51 H51C 109.5
H51A C51 H51C 109.5
H51B C51 H51C 109.5
O1 Si1 C51 106.3(3)
O1 Si1 C49 110.1(3)
C51 Si1 C49 112.8(3)
O1 Si1 C50 104.7(4)
C51 Si1 C50 111.3(3)
C49 Si1 C50 111.3(3)
P1 O1 Si1 138.6(4)
C44B C43B C48B 118.8(10)
C44B C43B P1 127.3(12)
C48B C43B P1 114.0(10)
C45B C44B C43B 120.4(10)
C45B C44B H44B 119.8
C43B C44B H44B 119.8
C44B C45B C46B 121.7(9)
C44B C45B H45B 119.2
C46B C45B H45B 119.2
C45B C46B C47B 120.4(9)
C45B C46B H46B 119.8
C47B C46B H46B 119.8
C46B C47B C48B 118.2(9)
C46B C47B H47B 120.9
C48B C47B H47B 120.9
C43B C48B C47B 120.6(9)
C43B C48B H48B 119.7
C47B C48B H48B 119.7
Si1B C50B H501 109.5
Si1B C50B H502 109.5
H501 C50B H502 109.5
Si1B C50B H503 109.5
H501 C50B H503 109.5
H502 C50B H503 109.5
Si1B C49B H491 109.5
Si1B C49B H492 109.5
H491 C49B H492 109.5
Si1B C49B H493 109.5
H491 C49B H493 109.5
H492 C49B H493 109.5
Si1B C51B H511 109.5
Si1B C51B H512 109.5
H511 C51B H512 109.5
Si1B C51B H513 109.5
H511 C51B H513 109.5
H512 C51B H513 109.5
O1B Si1B C51B 105.1(5)
O1B Si1B C50B 105.3(6)
C51B Si1B C50B 112.3(6)
O1B Si1B C49B 108.5(6)
C51B Si1B C49B 112.7(6)
C50B Si1B C49B 112.3(5)
P1 O1B Si1B 135.6(8)
C2 C1 C6 120.1(4)
C2 C1 N4 119.9(4)
C6 C1 N4 120.0(4)
C1 C2 C3 120.1(4)
C1 C2 H2 120.0
C3 C2 H2 120.0
C4 C3 C2 119.5(4)
C4 C3 H3 120.3
C2 C3 H3 120.3
C3 C4 C5 120.4(4)
C3 C4 H4 119.8
C5 C4 H4 119.8
C4 C5 C6 120.3(4)
C4 C5 H5 119.9
C6 C5 H5 119.9
C1 C6 C5 119.5(4)
C1 C6 H6 120.2
C5 C6 H6 120.2
C8 C7 C12 118.1(4)
C8 C7 N4 122.4(4)
C12 C7 N4 119.5(5)
C9 C8 C7 121.1(5)
C9 C8 H8 119.4
C7 C8 H8 119.4
C8 C9 C10 120.5(5)
C8 C9 H9 119.8
C10 C9 H9 119.8
C9 C10 C11 119.3(5)
C9 C10 H10 120.3
C11 C10 H10 120.3
C12 C11 C10 121.1(5)
C12 C11 H11 119.4
C10 C11 H11 119.4
C11 C12 C7 119.6(5)
C11 C12 H12 120.2
C7 C12 H12 120.2
C14 C13 C18 119.6(5)
C14 C13 N2 121.1(5)
C18 C13 N2 119.4(5)
C15 C14 C13 120.0(5)
C15 C14 H14 120.0
C13 C14 H14 120.0
C14 C15 C16 120.4(5)
C14 C15 H15 119.8
C16 C15 H15 119.8
C17 C16 C15 120.2(5)
C17 C16 H16 119.9
C15 C16 H16 119.9
C16 C17 C18 120.1(5)
C16 C17 H17 119.9
C18 C17 H17 119.9
C17 C18 C13 119.8(5)
C17 C18 H18 120.1
C13 C18 H18 120.1
C24 C19 N2 120.1(4)
C24 C19 C20 117.3(5)
N2 C19 C20 122.6(4)
C21 C20 C19 120.6(5)
C21 C20 H20 119.7
C19 C20 H20 119.7
C20 C21 C22 122.2(5)
C20 C21 H21 118.9
C22 C21 H21 118.9
C23 C22 C21 117.3(5)
C23 C22 H22 121.3
C21 C22 H22 121.3
C22 C23 C24 121.5(5)
C22 C23 H23 119.3
C24 C23 H23 119.3
C23 C24 C19 121.2(5)
C23 C24 H24 119.4
C19 C24 H24 119.4
C26 C25 C30 118.7(5)
C26 C25 N3 120.0(4)
C30 C25 N3 121.2(5)
C25 C26 C27 121.6(5)
C25 C26 H26 119.2
C27 C26 H26 119.2
C28 C27 C26 119.9(6)
C28 C27 H27 120.1
C26 C27 H27 120.1
C27 C28 C29 118.7(6)
C27 C28 H28 120.6
C29 C28 H28 120.6
C30 C29 C28 121.1(5)
C30 C29 H29 119.4
C28 C29 H29 119.4
C29 C30 C25 119.9(5)
C29 C30 H30 120.0
C25 C30 H30 120.0
C36 C31 C32 117.9(5)
C36 C31 N3 123.2(5)
C32 C31 N3 118.8(5)
C33 C32 C31 121.0(5)
C33 C32 H32 119.5
C31 C32 H32 119.5
C32 C33 C34 120.0(6)
C32 C33 H33 120.0
C34 C33 H33 120.0
C35 C34 C33 119.5(5)
C35 C34 H34 120.3
C33 C34 H34 120.3
C34 C35 C36 120.8(6)
C34 C35 H35 119.6
C36 C35 H35 119.6
C31 C36 C35 120.8(5)
C31 C36 H36 119.6
C35 C36 H36 119.6
C42 C37 C38 119.5(5)
C42 C37 P1 119.2(4)
C38 C37 P1 120.8(4)
C37 C38 C39 120.5(6)
C37 C38 H38 119.7
C39 C38 H38 119.7
C40 C39 C38 119.0(6)
C40 C39 H39 120.5
C38 C39 H39 120.5
C41 C40 C39 120.5(6)
C41 C40 H40 119.7
C39 C40 H40 119.7
C40 C41 C42 120.2(6)
C40 C41 H41 119.9
C42 C41 H41 119.9
C37 C42 C41 120.0(5)
C37 C42 H42 120.0
C41 C42 H42 120.0
C7 N4 C1 114.5(4)
C7 N4 V1 122.6(3)
C1 N4 V1 122.6(3)
C19 N2 C13 116.2(4)
C19 N2 V1 121.9(3)
C13 N2 V1 121.0(3)
C31 N3 C25 116.2(4)
C31 N3 V1 131.7(4)
C25 N3 V1 112.1(3)
P1 N1 V1 146.9(3)
N1 P1 O1 113.4(3)
N1 P1 O1B 118.5(5)
N1 P1 C43 107.9(3)
O1 P1 C43 108.8(4)
N1 P1 C43B 119.4(6)
O1B P1 C43B 95.9(9)
N1 P1 C37 114.3(2)
O1 P1 C37 101.0(3)
O1B P1 C37 96.9(5)
C43 P1 C37 111.3(3)
C43B P1 C37 108.4(7)
N1 V1 N3 114.83(19)
N1 V1 N2 107.01(19)
N3 V1 N2 108.08(19)
N1 V1 N4 107.57(19)
N3 V1 N4 103.16(18)
N2 V1 N4 116.47(18)

loop_
_geom_bond_atom_site_label_1
_geom_bond_atom_site_label_2
_geom_bond_distance
C43 C44 1.354(10)
C43 C48 1.396(11)
C43 P1 1.766(8)
C44 C45 1.379(10)
C44 H44 0.9500
C45 C46 1.371(11)
C45 H45 0.9500
C46 C47 1.368(11)
C46 H46 0.9500
C47 C48 1.411(11)
C47 H47 0.9500
C48 H48 0.9500
C49 Si1 1.839(7)
C49 H49A 0.9800
C49 H49B 0.9800
C49 H49C 0.9800
C50 Si1 1.865(8)
C50 H50A 0.9800
C50 H50B 0.9800
C50 H50C 0.9800
C51 Si1 1.827(7)
C51 H51A 0.9800
C51 H51B 0.9800
C51 H51C 0.9800
Si1 O1 1.690(6)
O1 P1 1.580(5)
C43B C44B 1.360(13)
C43B C48B 1.410(15)
C43B P1 1.782(11)
C44B C45B 1.375(12)
C44B H44B 0.9500
C45B C46B 1.372(13)
C45B H45B 0.9500
C46B C47B 1.368(13)
C46B H46B 0.9500
C47B C48B 1.419(13)
C47B H47B 0.9500
C48B H48B 0.9500
C50B Si1B 1.844(11)
C50B H501 0.9800
C50B H502 0.9800
C50B H503 0.9800
C49B Si1B 1.835(10)
C49B H491 0.9800
C49B H492 0.9800
C49B H493 0.9800
C51B Si1B 1.829(10)
C51B H511 0.9800
C51B H512 0.9800
C51B H513 0.9800
Si1B O1B 1.720(9)
O1B P1 1.623(9)
C1 C2 1.391(5)
C1 C6 1.385(5)
C1 N4 1.440(6)
C2 C3 1.396(5)
C2 H2 0.9500
C3 C4 1.386(5)
C3 H3 0.9500
C4 C5 1.380(5)
C4 H4 0.9500
C5 C6 1.396(5)
C5 H5 0.9500
C6 H6 0.9500
C7 C8 1.398(7)
C7 C12 1.404(7)
C7 N4 1.408(6)
C8 C9 1.371(7)
C8 H8 0.9500
C9 C10 1.384(8)
C9 H9 0.9500
C10 C11 1.374(8)
C10 H10 0.9500
C11 C12 1.392(7)
C11 H11 0.9500
C12 H12 0.9500
C13 C14 1.392(7)
C13 C18 1.397(7)
C13 N2 1.441(6)
C14 C15 1.390(7)
C14 H14 0.9500
C15 C16 1.380(8)
C15 H15 0.9500
C16 C17 1.383(7)
C16 H16 0.9500
C17 C18 1.395(7)
C17 H17 0.9500
C18 H18 0.9500
C19 C24 1.397(7)
C19 N2 1.415(6)
C19 C20 1.393(7)
C20 C21 1.377(7)
C20 H20 0.9500
C21 C22 1.385(8)
C21 H21 0.9500
C22 C23 1.376(7)
C22 H22 0.9500
C23 C24 1.381(7)
C23 H23 0.9500
C24 H24 0.9500
C25 C26 1.366(7)
C25 C30 1.401(7)
C25 N3 1.442(6)
C26 C27 1.371(8)
C26 H26 0.9500
C27 C28 1.404(8)
C27 H27 0.9500
C28 C29 1.371(8)
C28 H28 0.9500
C29 C30 1.379(7)
C29 H29 0.9500
C30 H30 0.9500
C31 C36 1.395(7)
C31 C32 1.398(7)
C31 N3 1.423(6)
C32 C33 1.402(7)
C32 H32 0.9500
C33 C34 1.382(8)
C33 H33 0.9500
C34 C35 1.379(8)
C34 H34 0.9500
C35 C36 1.391(7)
C35 H35 0.9500
C36 H36 0.9500
C37 C42 1.391(7)
C37 C38 1.396(8)
C37 P1 1.802(6)
C38 C39 1.413(9)
C38 H38 0.9500
C39 C40 1.386(9)
C39 H39 0.9500
C40 C41 1.393(9)
C40 H40 0.9500
C41 C42 1.397(8)
C41 H41 0.9500
C42 H42 0.9500
N4 V1 1.908(4)
N2 V1 1.918(4)
N3 V1 1.906(4)
N1 P1 1.572(5)
N1 V1 1.784(5)
